data_7028545
loop_
_publ_author_name
'Paterson, Brett M.'
'Roselt, Peter'
'Denoyer, Delphine'
'Cullinane, Carleen'
'Binns, David'
'Noonan, Wayne'
'Jeffery, Charmaine M.'
'Price, Roger I.'
'White, Jonathan M.'
'Hicks, Rodney J.'
'Donnelly, Paul S.'

_publ_section_title
;
 PET imaging of tumours with a 64Cu labeled macrobicyclic cage amine
 ligand tethered to Tyr3-octreotate.
;
_journal_issue 3
_journal_name_full 'Dalton transactions (Cambridge, England : 2003)'
_journal_page_first 1386
_journal_page_last 1396
_journal_paper_doi 10.1039/c3dt52647j
_journal_volume 43
_journal_year 2014
_chemical_formula_sum 'C21 H42.5 Cl2 Cu N7.5 O11'
_chemical_formula_weight 710.57
_chemical_name_systematic
;
 ?
;
_space_group_IT_number 15
_symmetry_cell_setting monoclinic
_symmetry_space_group_name_Hall '-C 2yc'
_symmetry_space_group_name_H-M 'C 1 2/c 1'
_atom_sites_solution_hydrogens geom
_atom_sites_solution_primary direct
_atom_sites_solution_secondary difmap
_audit_creation_method SHELXL-97
_cell_angle_alpha 90.00
_cell_angle_beta 94.906(2)
_cell_angle_gamma 90.00
_cell_formula_units_Z 8
_cell_length_a 15.5144(3)
_cell_length_b 8.9798(2)
_cell_length_c 42.7107(11)
_cell_measurement_reflns_used 3749
_cell_measurement_temperature 130.0(1)
_cell_measurement_theta_max 74.7141
_cell_measurement_theta_min 3.1129
_cell_volume 5928.5(2)
_computing_cell_refinement
;
CrysAlisPro, Agilent Technologies,
Version 1.171.35.19 (release 27-10-2011 CrysAlis171 .NET)
(compiled Oct 27 2011,15:02:11)
;
_computing_data_collection
;
CrysAlisPro, Agilent Technologies,
Version 1.171.35.19 (release 27-10-2011 CrysAlis171 .NET)
(compiled Oct 27 2011,15:02:11)
;
_computing_data_reduction
;
CrysAlisPro, Agilent Technologies,
Version 1.171.35.19 (release 27-10-2011 CrysAlis171 .NET)
(compiled Oct 27 2011,15:02:11)
;
_computing_structure_refinement 'SHELXL-97 (Sheldrick, 1997)'
_diffrn_ambient_temperature 130.0(1)
_diffrn_measured_fraction_theta_full 0.999
_diffrn_measured_fraction_theta_max 0.956
_diffrn_measurement_device_type 'SuperNova, Dual, Cu at zero, Atlas'
_diffrn_measurement_method '\w scans'
_diffrn_radiation_monochromator mirror
_diffrn_radiation_source 'SuperNova (Cu) X-ray Source'
_diffrn_radiation_type 'Cu K\a'
_diffrn_radiation_wavelength 1.5418
_diffrn_reflns_av_R_equivalents 0.0289
_diffrn_reflns_av_sigmaI/netI 0.0411
_diffrn_reflns_limit_h_max 19
_diffrn_reflns_limit_h_min -16
_diffrn_reflns_limit_k_max 10
_diffrn_reflns_limit_k_min -7
_diffrn_reflns_limit_l_max 53
_diffrn_reflns_limit_l_min -50
_diffrn_reflns_number 11236
_diffrn_reflns_theta_full 67.50
_diffrn_reflns_theta_max 74.89
_diffrn_reflns_theta_min 4.16
_exptl_absorpt_coefficient_mu 3.307
_exptl_absorpt_correction_T_max 0.926
_exptl_absorpt_correction_T_min 0.526
_exptl_absorpt_correction_type gaussian
_exptl_absorpt_process_details
;
CrysAlisPro, Agilent Technologies,
Version 1.171.35.19 (release 27-10-2011 CrysAlis171 .NET)
(compiled Oct 27 2011,15:02:11)
Numerical absorption correction based on gaussian integration over
            a multifaceted crystal model
;
_exptl_crystal_colour blue
_exptl_crystal_density_diffrn 1.592
_exptl_crystal_density_method 'not measured'
_exptl_crystal_description plate
_exptl_crystal_F_000 2976
_exptl_crystal_size_max 0.3787
_exptl_crystal_size_mid 0.2525
_exptl_crystal_size_min 0.0229
_refine_diff_density_max 0.514
_refine_diff_density_min -0.524
_refine_diff_density_rms 0.066
_refine_ls_extinction_method none
_refine_ls_goodness_of_fit_ref 1.110
_refine_ls_hydrogen_treatment mixed
_refine_ls_matrix_type full
_refine_ls_number_parameters 449
_refine_ls_number_reflns 5850
_refine_ls_number_restraints 36
_refine_ls_restrained_S_all 1.108
_refine_ls_R_factor_all 0.0603
_refine_ls_R_factor_gt 0.0462
_refine_ls_shift/su_max 0.001
_refine_ls_shift/su_mean 0.000
_refine_ls_structure_factor_coef Fsqd
_refine_ls_weighting_details 'calc w=1/[\s^2^(Fo^2^)+(0.0315P)^2^+18.1417P] where P=(Fo^2^+2Fc^2^)/3'
_refine_ls_weighting_scheme calc
_refine_ls_wR_factor_gt 0.1078
_refine_ls_wR_factor_ref 0.1135
_reflns_number_gt 4791
_reflns_number_total 5850
_reflns_threshold_expression >2sigma(I)
_cod_data_source_file c3dt52647j.txt
_cod_data_source_block shelxl
_cod_original_formula_sum 'C21 H42.50 Cl2 Cu N7.50 O11'
_cod_database_code 7028545
_chemical_oxdiff_usercomment 'Brett Patterson Cu cage + 0.5 CH3CN'

loop_
_symmetry_equiv_pos_as_xyz
'x, y, z'
'-x, y, -z+1/2'
'x+1/2, y+1/2, z'
'-x+1/2, y+1/2, -z+1/2'
'-x, -y, -z'
'x, -y, z-1/2'
'-x+1/2, -y+1/2, -z'
'x+1/2, -y+1/2, z-1/2'

loop_
_atom_site_label
_atom_site_type_symbol
_atom_site_fract_x
_atom_site_fract_y
_atom_site_fract_z
_atom_site_U_iso_or_equiv
_atom_site_adp_type
_atom_site_occupancy
_atom_site_symmetry_multiplicity
_atom_site_calc_flag
_atom_site_refinement_flags
_atom_site_disorder_assembly
_atom_site_disorder_group
C1 C 0.3675(2) 0.1767(4) 0.01806(8) 0.0345(7) Uani 1 1 d . A .
H1A H 0.3406 0.0837 0.0226 0.052 Uiso 1 1 calc R . .
H1B H 0.3912 0.1703 -0.0019 0.052 Uiso 1 1 calc R . .
H1C H 0.3252 0.2549 0.0175 0.052 Uiso 1 1 calc R . .
C2 C 0.44053(18) 0.2105(4) 0.04381(7) 0.0252(6) Uani 1 1 d . . .
C3 C 0.5067(2) 0.0854(4) 0.04312(9) 0.0385(8) Uani 0.795(3) 1 d P A 1
H3A H 0.4813 -0.0045 0.0509 0.046 Uiso 0.795(3) 1 calc PR A 1
H3B H 0.5176 0.0675 0.0214 0.046 Uiso 0.795(3) 1 calc PR A 1
C4 C 0.3986(2) 0.2197(5) 0.07477(8) 0.0442(10) Uani 0.795(3) 1 d P A 1
H4A H 0.3644 0.3101 0.0747 0.053 Uiso 0.795(3) 1 calc PR A 1
H4B H 0.3593 0.1362 0.0758 0.053 Uiso 0.795(3) 1 calc PR A 1
C5 C 0.4805(2) 0.3589(4) 0.03504(7) 0.0292(7) Uani 0.795(3) 1 d P A 1
H5A H 0.5175 0.3419 0.0182 0.035 Uiso 0.795(3) 1 calc PR A 1
H5B H 0.4345 0.4257 0.0271 0.035 Uiso 0.795(3) 1 calc PR A 1
C6 C 0.6230(2) -0.0177(3) 0.07855(8) 0.0285(7) Uani 0.795(3) 1 d P A 1
H6A H 0.6449 -0.0882 0.0640 0.034 Uiso 0.795(3) 1 calc PR A 1
H6B H 0.5757 -0.0651 0.0882 0.034 Uiso 0.795(3) 1 calc PR A 1
C7 C 0.42224(18) 0.3045(4) 0.12907(7) 0.0286(6) Uani 0.795(3) 1 d P A 1
H7A H 0.3714 0.2529 0.1353 0.034 Uiso 0.795(3) 1 calc PR A 1
H7B H 0.4043 0.4019 0.1211 0.034 Uiso 0.795(3) 1 calc PR A 1
C8 C 0.6026(2) 0.5218(4) 0.05106(8) 0.0325(7) Uani 0.795(3) 1 d P A 1
H8A H 0.5791 0.6094 0.0401 0.039 Uiso 0.795(3) 1 calc PR A 1
H8B H 0.6336 0.4639 0.0365 0.039 Uiso 0.795(3) 1 calc PR A 1
C9 C 0.69340(19) 0.0189(3) 0.10353(7) 0.0247(6) Uani 0.795(3) 1 d P A 1
H9A H 0.7063 -0.0683 0.1165 0.030 Uiso 0.795(3) 1 calc PR A 1
H9B H 0.7454 0.0460 0.0938 0.030 Uiso 0.795(3) 1 calc PR A 1
C10 C 0.4862(2) 0.3223(4) 0.15696(7) 0.0344(8) Uani 0.795(3) 1 d P A 1
H10A H 0.4616 0.3844 0.1725 0.041 Uiso 0.795(3) 1 calc PR A 1
H10B H 0.4992 0.2257 0.1664 0.041 Uiso 0.795(3) 1 calc PR A 1
C11 C 0.66337(19) 0.5679(3) 0.07845(7) 0.0237(6) Uani 0.795(3) 1 d P A 1
H11A H 0.7145 0.6128 0.0708 0.028 Uiso 0.795(3) 1 calc PR A 1
H11B H 0.6356 0.6420 0.0907 0.028 Uiso 0.795(3) 1 calc PR A 1
C12 C 0.74517(18) 0.2086(3) 0.14128(7) 0.0240(6) Uani 0.795(3) 1 d P A 1
H12A H 0.7913 0.2171 0.1274 0.029 Uiso 0.795(3) 1 calc PR A 1
H12B H 0.7647 0.1422 0.1583 0.029 Uiso 0.795(3) 1 calc PR A 1
C13 C 0.64099(18) 0.3678(3) 0.17077(7) 0.0240(6) Uani 0.795(3) 1 d P A 1
H13A H 0.6343 0.2752 0.1820 0.029 Uiso 0.795(3) 1 calc PR A 1
H13B H 0.6435 0.4482 0.1860 0.029 Uiso 0.795(3) 1 calc PR A 1
C14 C 0.73071(18) 0.4847(3) 0.12936(7) 0.0229(6) Uani 0.795(3) 1 d P A 1
H14A H 0.7029 0.5741 0.1363 0.027 Uiso 0.795(3) 1 calc PR A 1
H14B H 0.7908 0.5088 0.1271 0.027 Uiso 0.795(3) 1 calc PR A 1
C3' C 0.5067(2) 0.0854(4) 0.04312(9) 0.0385(8) Uani 0.205(3) 1 d P A 2
H3'1 H 0.5484 0.1067 0.0281 0.046 Uiso 0.205(3) 1 calc PR A 2
H3'2 H 0.4785 -0.0086 0.0377 0.046 Uiso 0.205(3) 1 calc PR A 2
C4' C 0.3986(2) 0.2197(5) 0.07477(8) 0.0442(10) Uani 0.205(3) 1 d P A 2
H4'1 H 0.3976 0.1214 0.0841 0.053 Uiso 0.205(3) 1 calc PR A 2
H4'2 H 0.3394 0.2537 0.0708 0.053 Uiso 0.205(3) 1 calc PR A 2
C5' C 0.4805(2) 0.3589(4) 0.03504(7) 0.0292(7) Uani 0.205(3) 1 d P A 2
H5'1 H 0.4818 0.3633 0.0124 0.035 Uiso 0.205(3) 1 calc PR A 2
H5'2 H 0.4438 0.4394 0.0412 0.035 Uiso 0.205(3) 1 calc PR A 2
C6' C 0.6230(2) -0.0177(3) 0.07855(8) 0.0285(7) Uani 0.205(3) 1 d P A 2
H6'1 H 0.6468 -0.0160 0.0583 0.034 Uiso 0.205(3) 1 calc PR A 2
H6'2 H 0.6027 -0.1181 0.0820 0.034 Uiso 0.205(3) 1 calc PR A 2
C7' C 0.42224(18) 0.3045(4) 0.12907(7) 0.0286(6) Uani 0.205(3) 1 d P A 2
H7'1 H 0.4001 0.2035 0.1292 0.034 Uiso 0.205(3) 1 calc PR A 2
H7'2 H 0.3740 0.3707 0.1318 0.034 Uiso 0.205(3) 1 calc PR A 2
C8' C 0.6026(2) 0.5218(4) 0.05106(8) 0.0325(7) Uani 0.205(3) 1 d P A 2
H8'1 H 0.5539 0.5899 0.0499 0.039 Uiso 0.205(3) 1 calc PR A 2
H8'2 H 0.6321 0.5365 0.0322 0.039 Uiso 0.205(3) 1 calc PR A 2
C9' C 0.69340(19) 0.0189(3) 0.10353(7) 0.0247(6) Uani 0.205(3) 1 d P A 2
H9'1 H 0.6812 -0.0317 0.1227 0.030 Uiso 0.205(3) 1 calc PR A 2
H9'2 H 0.7474 -0.0205 0.0972 0.030 Uiso 0.205(3) 1 calc PR A 2
C10' C 0.4862(2) 0.3223(4) 0.15696(7) 0.0344(8) Uani 0.205(3) 1 d P A 2
H10C H 0.4864 0.4256 0.1636 0.041 Uiso 0.205(3) 1 calc PR A 2
H10D H 0.4678 0.2623 0.1741 0.041 Uiso 0.205(3) 1 calc PR A 2
C11' C 0.66337(19) 0.5679(3) 0.07845(7) 0.0237(6) Uani 0.205(3) 1 d P A 2
H11C H 0.6545 0.6727 0.0827 0.028 Uiso 0.205(3) 1 calc PR A 2
H11D H 0.7224 0.5559 0.0730 0.028 Uiso 0.205(3) 1 calc PR A 2
C12' C 0.74517(18) 0.2086(3) 0.14128(7) 0.0240(6) Uani 0.205(3) 1 d P A 2
H12C H 0.8073 0.1993 0.1406 0.029 Uiso 0.205(3) 1 calc PR A 2
H12D H 0.7275 0.1345 0.1560 0.029 Uiso 0.205(3) 1 calc PR A 2
C13' C 0.64099(18) 0.3678(3) 0.17077(7) 0.0240(6) Uani 0.205(3) 1 d P A 2
H13C H 0.6497 0.3249 0.1916 0.029 Uiso 0.205(3) 1 calc PR A 2
H13D H 0.6226 0.4703 0.1729 0.029 Uiso 0.205(3) 1 calc PR A 2
C14' C 0.73071(18) 0.4847(3) 0.12936(7) 0.0229(6) Uani 0.205(3) 1 d P A 2
H14C H 0.7362 0.5819 0.1392 0.027 Uiso 0.205(3) 1 calc PR A 2
H14D H 0.7809 0.4686 0.1177 0.027 Uiso 0.205(3) 1 calc PR A 2
C15 C 0.72682(17) 0.3632(3) 0.15481(6) 0.0201(6) Uani 1 1 d . . .
C16 C 0.81161(18) 0.5147(3) 0.19543(6) 0.0211(6) Uani 1 1 d . . .
C17 C 0.88323(19) 0.5123(3) 0.22172(7) 0.0241(6) Uani 1 1 d . A .
H20A H 0.9269 0.5852 0.2175 0.029 Uiso 1 1 calc R . .
H20B H 0.9103 0.4148 0.2227 0.029 Uiso 1 1 calc R . .
C18 C 0.8476(2) 0.5474(3) 0.25324(7) 0.0250(6) Uani 1 1 d . . .
H21A H 0.8955 0.5539 0.2693 0.030 Uiso 1 1 calc R A .
H21B H 0.8194 0.6438 0.2518 0.030 Uiso 1 1 calc R . .
C19 C 0.7832(2) 0.4312(3) 0.26319(7) 0.0282(7) Uani 1 1 d . A .
H22A H 0.7506 0.3921 0.2446 0.034 Uiso 1 1 calc R . .
H22B H 0.8148 0.3493 0.2735 0.034 Uiso 1 1 calc R . .
C20 C 0.7213(2) 0.4934(3) 0.28490(7) 0.0259(6) Uani 1 1 d . . .
C21 C 0.5000 0.4518(6) 0.2500 0.0468(14) Uani 1 2 d S . .
C22 C 0.5000 0.6122(7) 0.2500 0.068(2) Uani 1 2 d S . .
H25A H 0.4505 0.6479 0.2371 0.102 Uiso 0.50 1 calc PR . .
H25B H 0.5519 0.6479 0.2418 0.102 Uiso 0.50 1 calc PR . .
H25C H 0.4976 0.6479 0.2711 0.102 Uiso 0.50 1 calc PR . .
N1 N 0.5909(2) 0.1113(4) 0.06152(8) 0.0254(7) Uani 0.795(3) 1 d PU A 1
H1 H 0.6303 0.1378 0.0479 0.031 Uiso 0.795(3) 1 calc PR A 1
N2 N 0.46041(19) 0.2189(4) 0.10394(7) 0.0248(7) Uani 0.795(3) 1 d PU A 1
H2 H 0.4655 0.1228 0.1106 0.030 Uiso 0.795(3) 1 calc PR A 1
N3 N 0.5325(2) 0.4333(3) 0.06189(7) 0.0211(6) Uani 0.795(3) 1 d PU A 1
H3 H 0.4963 0.4978 0.0707 0.025 Uiso 0.795(3) 1 calc PR A 1
N4 N 0.6678(2) 0.1442(3) 0.12368(7) 0.0221(6) Uani 0.795(3) 1 d PU A 1
H4 H 0.6357 0.1030 0.1383 0.027 Uiso 0.795(3) 1 calc PR A 1
N5 N 0.56527(19) 0.3897(4) 0.14794(7) 0.0226(6) Uani 0.795(3) 1 d PU A 1
H5 H 0.5559 0.4894 0.1460 0.027 Uiso 0.795(3) 1 calc PR A 1
N6 N 0.6889(2) 0.4408(4) 0.09844(7) 0.0212(6) Uani 0.795(3) 1 d PU A 1
H6 H 0.7303 0.3921 0.0885 0.025 Uiso 0.795(3) 1 calc PR A 1
N1' N 0.5520(7) 0.0805(13) 0.0777(3) 0.0216(19) Uani 0.205(3) 1 d PU A 2
H1' H 0.5131 0.0390 0.0899 0.026 Uiso 0.205(3) 1 calc PR A 2
N2' N 0.4509(8) 0.3318(16) 0.0988(3) 0.027(2) Uani 0.205(3) 1 d PU A 2
H2' H 0.4381 0.4274 0.0930 0.032 Uiso 0.205(3) 1 calc PR A 2
N3' N 0.5706(8) 0.3828(14) 0.0501(3) 0.0203(19) Uani 0.205(3) 1 d PU A 2
H3' H 0.6063 0.3277 0.0389 0.024 Uiso 0.205(3) 1 calc PR A 2
N4' N 0.7047(8) 0.1708(13) 0.1102(3) 0.0221(19) Uani 0.205(3) 1 d PU A 2
H4' H 0.7424 0.2034 0.0965 0.026 Uiso 0.205(3) 1 calc PR A 2
N5' N 0.5714(7) 0.2810(14) 0.1513(3) 0.024(2) Uani 0.205(3) 1 d PU A 2
H5' H 0.5779 0.1835 0.1568 0.028 Uiso 0.205(3) 1 calc PR A 2
N6' N 0.6519(8) 0.4800(14) 0.1078(3) 0.0212(19) Uani 0.205(3) 1 d PU A 2
H6' H 0.6142 0.5368 0.1178 0.025 Uiso 0.205(3) 1 calc PR A 2
N7 N 0.79732(16) 0.3893(3) 0.17949(6) 0.0197(5) Uani 1 1 d . A .
N8 N 0.5000 0.3275(6) 0.2500 0.088(2) Uani 1 2 d S . .
O1 O 0.76686(15) 0.6279(2) 0.18964(5) 0.0343(5) Uani 1 1 d . A .
O2 O 0.69759(16) 0.6225(2) 0.28365(6) 0.0369(6) Uani 1 1 d . A .
O3 O 0.69016(17) 0.4038(3) 0.30555(6) 0.0364(6) Uani 1 1 d . A .
O4 O 0.56823(19) 0.7396(3) 0.13442(7) 0.0533(8) Uani 1 1 d . . .
O5 O 0.4769(2) 0.7405(3) 0.17480(8) 0.0616(9) Uani 1 1 d . . .
O6 O 0.45568(16) 0.9122(3) 0.13329(7) 0.0491(7) Uani 1 1 d . . .
O7 O 0.5745(2) 0.9367(4) 0.16982(7) 0.0670(9) Uani 1 1 d . . .
O8 O 0.2838(2) 0.5925(5) 0.03058(9) 0.0835(12) Uani 1 1 d . . .
O9 O 0.3838(2) 0.6396(4) 0.07295(8) 0.0672(9) Uani 1 1 d . . .
O10 O 0.4040(2) 0.7369(4) 0.02340(10) 0.0815(13) Uani 1 1 d . . .
O11 O 0.2953(3) 0.8305(5) 0.05182(9) 0.0961(15) Uani 1 1 d . . .
Cl1 Cl 0.51846(5) 0.83101(8) 0.153254(18) 0.03077(17) Uani 1 1 d . . .
Cl2 Cl 0.34192(6) 0.70099(11) 0.04429(2) 0.0462(2) Uani 1 1 d . . .
Cu Cu 0.58548(3) 0.29600(5) 0.098036(10) 0.02642(12) Uani 1 1 d . . .
H H 0.710(3) 0.322(5) 0.3050(10) 0.040(12) Uiso 1 1 d . . .
H7 H 0.824(2) 0.325(4) 0.1836(8) 0.021(9) Uiso 1 1 d . . .

loop_
_atom_site_aniso_label
_atom_site_aniso_U_11
_atom_site_aniso_U_22
_atom_site_aniso_U_33
_atom_site_aniso_U_23
_atom_site_aniso_U_13
_atom_site_aniso_U_12
C1 0.0316(17) 0.0390(18) 0.0309(16) -0.0007(14) -0.0092(13) -0.0050(15)
C2 0.0198(14) 0.0319(16) 0.0232(14) -0.0004(12) -0.0024(11) -0.0051(12)
C3 0.0403(19) 0.0280(17) 0.0433(19) -0.0047(15) -0.0189(16) -0.0011(15)
C4 0.0209(15) 0.085(3) 0.0270(16) -0.0006(18) 0.0007(13) -0.0144(18)
C5 0.0313(16) 0.0291(16) 0.0254(15) 0.0008(12) -0.0077(12) -0.0032(13)
C6 0.0295(16) 0.0206(14) 0.0346(16) -0.0073(12) -0.0012(13) 0.0041(12)
C7 0.0176(14) 0.0354(17) 0.0335(16) -0.0016(13) 0.0072(12) -0.0007(13)
C8 0.0318(17) 0.0364(18) 0.0282(15) 0.0129(14) -0.0033(13) -0.0075(14)
C9 0.0248(15) 0.0213(14) 0.0278(15) -0.0039(12) 0.0011(12) 0.0039(12)
C10 0.0206(15) 0.057(2) 0.0266(15) -0.0070(15) 0.0094(12) -0.0015(15)
C11 0.0207(14) 0.0256(15) 0.0250(14) 0.0071(12) 0.0032(11) -0.0043(12)
C12 0.0209(14) 0.0259(15) 0.0246(14) -0.0042(12) -0.0004(11) 0.0018(12)
C13 0.0206(14) 0.0285(15) 0.0233(14) 0.0010(12) 0.0032(11) -0.0022(12)
C14 0.0180(13) 0.0282(15) 0.0224(14) 0.0007(12) 0.0011(11) -0.0016(11)
C3' 0.0403(19) 0.0280(17) 0.0433(19) -0.0047(15) -0.0189(16) -0.0011(15)
C4' 0.0209(15) 0.085(3) 0.0270(16) -0.0006(18) 0.0007(13) -0.0144(18)
C5' 0.0313(16) 0.0291(16) 0.0254(15) 0.0008(12) -0.0077(12) -0.0032(13)
C6' 0.0295(16) 0.0206(14) 0.0346(16) -0.0073(12) -0.0012(13) 0.0041(12)
C7' 0.0176(14) 0.0354(17) 0.0335(16) -0.0016(13) 0.0072(12) -0.0007(13)
C8' 0.0318(17) 0.0364(18) 0.0282(15) 0.0129(14) -0.0033(13) -0.0075(14)
C9' 0.0248(15) 0.0213(14) 0.0278(15) -0.0039(12) 0.0011(12) 0.0039(12)
C10' 0.0206(15) 0.057(2) 0.0266(15) -0.0070(15) 0.0094(12) -0.0015(15)
C11' 0.0207(14) 0.0256(15) 0.0250(14) 0.0071(12) 0.0032(11) -0.0043(12)
C12' 0.0209(14) 0.0259(15) 0.0246(14) -0.0042(12) -0.0004(11) 0.0018(12)
C13' 0.0206(14) 0.0285(15) 0.0233(14) 0.0010(12) 0.0032(11) -0.0022(12)
C14' 0.0180(13) 0.0282(15) 0.0224(14) 0.0007(12) 0.0011(11) -0.0016(11)
C15 0.0172(13) 0.0234(14) 0.0193(13) -0.0016(11) 0.0000(10) -0.0013(11)
C16 0.0216(14) 0.0224(14) 0.0195(13) -0.0009(11) 0.0040(11) -0.0006(11)
C17 0.0216(14) 0.0270(15) 0.0236(14) -0.0024(12) 0.0002(11) -0.0015(12)
C18 0.0324(16) 0.0224(14) 0.0200(13) -0.0029(11) 0.0008(12) -0.0008(12)
C19 0.0421(18) 0.0189(14) 0.0248(14) -0.0007(12) 0.0100(13) 0.0012(13)
C20 0.0265(15) 0.0250(15) 0.0265(14) -0.0041(12) 0.0030(12) -0.0019(12)
C21 0.052(3) 0.037(3) 0.047(3) 0.000 -0.021(3) 0.000
C22 0.065(4) 0.039(3) 0.093(5) 0.000 -0.033(4) 0.000
N1 0.0245(16) 0.0252(16) 0.0263(16) 0.0015(13) 0.0000(13) -0.0017(13)
N2 0.0214(15) 0.0298(17) 0.0232(15) 0.0005(13) 0.0023(12) -0.0034(13)
N3 0.0196(15) 0.0230(15) 0.0205(15) -0.0003(12) 0.0007(12) 0.0004(12)
N4 0.0225(16) 0.0222(15) 0.0220(15) -0.0041(12) 0.0044(12) -0.0024(12)
N5 0.0186(14) 0.0217(15) 0.0278(15) 0.0000(12) 0.0033(12) -0.0015(12)
N6 0.0204(16) 0.0248(16) 0.0189(15) 0.0008(12) 0.0040(12) 0.0049(13)
N1' 0.015(4) 0.026(4) 0.023(4) -0.001(4) -0.001(3) 0.000(4)
N2' 0.025(4) 0.034(4) 0.021(4) 0.000(4) 0.003(4) 0.001(4)
N3' 0.015(4) 0.025(4) 0.020(4) 0.003(4) 0.002(3) 0.002(4)
N4' 0.027(4) 0.021(4) 0.018(4) -0.006(4) 0.003(4) -0.005(4)
N5' 0.020(4) 0.022(4) 0.029(4) 0.001(4) 0.001(3) -0.002(4)
N6' 0.019(4) 0.026(4) 0.019(4) 0.002(4) 0.004(4) 0.007(4)
N7 0.0174(12) 0.0193(12) 0.0220(12) -0.0004(10) -0.0001(9) 0.0029(10)
N8 0.104(5) 0.040(3) 0.110(6) 0.000 -0.049(4) 0.000
O1 0.0432(13) 0.0252(11) 0.0325(12) -0.0076(9) -0.0089(10) 0.0123(10)
O2 0.0488(15) 0.0223(11) 0.0407(13) -0.0036(10) 0.0098(11) 0.0078(10)
O3 0.0436(14) 0.0253(12) 0.0433(14) -0.0015(10) 0.0208(11) -0.0043(11)
O4 0.0643(19) 0.0439(15) 0.0564(17) 0.0044(13) 0.0315(15) 0.0256(14)
O5 0.0590(18) 0.0469(16) 0.085(2) 0.0361(16) 0.0448(17) 0.0197(14)
O6 0.0316(13) 0.0481(15) 0.0688(19) 0.0259(14) 0.0106(12) 0.0108(12)
O7 0.091(2) 0.0543(19) 0.0526(18) -0.0021(15) -0.0109(17) -0.0174(18)
O8 0.066(2) 0.102(3) 0.079(3) 0.017(2) -0.0108(19) -0.033(2)
O9 0.0553(18) 0.088(2) 0.0582(19) -0.0100(18) 0.0043(15) 0.0293(18)
O10 0.092(3) 0.0500(18) 0.116(3) -0.0109(19) 0.084(2) -0.0115(18)
O11 0.132(3) 0.090(3) 0.077(2) 0.026(2) 0.072(2) 0.071(3)
Cl1 0.0318(4) 0.0261(4) 0.0365(4) 0.0071(3) 0.0150(3) 0.0068(3)
Cl2 0.0442(5) 0.0433(5) 0.0557(5) 0.0048(4) 0.0307(4) 0.0081(4)
Cu 0.0229(2) 0.0303(2) 0.0248(2) 0.00344(18) -0.00499(16) -0.00623(19)

loop_
_atom_type_symbol
_atom_type_description
_atom_type_scat_dispersion_real
_atom_type_scat_dispersion_imag
_atom_type_scat_source
C C 0.0181 0.0091 'International Tables Vol C Tables 4.2.6.8 and 6.1.1.4'
H H 0.0000 0.0000 'International Tables Vol C Tables 4.2.6.8 and 6.1.1.4'
N N 0.0311 0.0180 'International Tables Vol C Tables 4.2.6.8 and 6.1.1.4'
O O 0.0492 0.0322 'International Tables Vol C Tables 4.2.6.8 and 6.1.1.4'
Cl Cl 0.3639 0.7018 'International Tables Vol C Tables 4.2.6.8 and 6.1.1.4'
Cu Cu -1.9646 0.5888 'International Tables Vol C Tables 4.2.6.8 and 6.1.1.4'

loop_
_geom_angle_atom_site_label_1
_geom_angle_atom_site_label_2
_geom_angle_atom_site_label_3
_geom_angle
C2 C1 H1A 109.5
C2 C1 H1B 109.5
H1A C1 H1B 109.5
C2 C1 H1C 109.5
H1A C1 H1C 109.5
H1B C1 H1C 109.5
C3 C2 C4 113.2(3)
C3 C2 C5 110.5(3)
C4 C2 C5 112.2(3)
C3 C2 C1 107.2(3)
C4 C2 C1 106.7(3)
C5 C2 C1 106.6(2)
N1 C3 C2 116.0(3)
N1 C3 H3A 108.3
C2 C3 H3A 108.3
N1 C3 H3B 108.3
C2 C3 H3B 108.3
H3A C3 H3B 107.4
N2 C4 C2 115.4(3)
N2 C4 H4A 108.4
C2 C4 H4A 108.4
N2 C4 H4B 108.4
C2 C4 H4B 108.4
H4A C4 H4B 107.5
N3 C5 C2 113.8(2)
N3 C5 H5A 108.8
C2 C5 H5A 108.8
N3 C5 H5B 108.8
C2 C5 H5B 108.8
H5A C5 H5B 107.7
N1 C6 C9 112.6(3)
N1 C6 H6A 109.1
C9 C6 H6A 109.1
N1 C6 H6B 109.1
C9 C6 H6B 109.1
H6A C6 H6B 107.8
N2 C7 C10 110.7(3)
N2 C7 H7A 109.5
C10 C7 H7A 109.5
N2 C7 H7B 109.5
C10 C7 H7B 109.5
H7A C7 H7B 108.1
N3 C8 C11 110.0(3)
N3 C8 H8A 109.7
C11 C8 H8A 109.7
N3 C8 H8B 109.7
C11 C8 H8B 109.7
H8A C8 H8B 108.2
N4 C9 C6 111.3(2)
N4 C9 H9A 109.4
C6 C9 H9A 109.4
N4 C9 H9B 109.4
C6 C9 H9B 109.4
H9A C9 H9B 108.0
N5 C10 C7 110.7(3)
N5 C10 H10A 109.5
C7 C10 H10A 109.5
N5 C10 H10B 109.5
C7 C10 H10B 109.5
H10A C10 H10B 108.1
N6 C11 C8 111.2(3)
N6 C11 H11A 109.4
C8 C11 H11A 109.4
N6 C11 H11B 109.4
C8 C11 H11B 109.4
H11A C11 H11B 108.0
N4 C12 C15 112.1(2)
N4 C12 H12A 109.2
C15 C12 H12A 109.2
N4 C12 H12B 109.2
C15 C12 H12B 109.2
H12A C12 H12B 107.9
N5 C13 C15 112.3(2)
N5 C13 H13A 109.1
C15 C13 H13A 109.1
N5 C13 H13B 109.1
C15 C13 H13B 109.1
H13A C13 H13B 107.9
N6 C14 C15 113.6(2)
N6 C14 H14A 108.8
C15 C14 H14A 108.8
N6 C14 H14B 108.8
C15 C14 H14B 108.8
H14A C14 H14B 107.7
N7 C15 C12 105.2(2)
N7 C15 C14 108.7(2)
C12 C15 C14 110.7(2)
N7 C15 C13 107.2(2)
C12 C15 C13 112.5(2)
C14 C15 C13 112.2(2)
O1 C16 N7 121.8(3)
O1 C16 C17 121.5(3)
N7 C16 C17 116.7(3)
C16 C17 C18 110.7(2)
C16 C17 H20A 109.5
C18 C17 H20A 109.5
C16 C17 H20B 109.5
C18 C17 H20B 109.5
H20A C17 H20B 108.1
C19 C18 C17 113.4(2)
C19 C18 H21A 108.9
C17 C18 H21A 108.9
C19 C18 H21B 108.9
C17 C18 H21B 108.9
H21A C18 H21B 107.7
C20 C19 C18 112.7(2)
C20 C19 H22A 109.0
C18 C19 H22A 109.0
C20 C19 H22B 109.0
C18 C19 H22B 109.0
H22A C19 H22B 107.8
O2 C20 O3 119.0(3)
O2 C20 C19 122.4(3)
O3 C20 C19 118.6(3)
N8 C21 C22 180.000(4)
C21 C22 H25A 109.5
C21 C22 H25B 109.5
H25A C22 H25B 109.5
C21 C22 H25C 109.5
H25A C22 H25C 109.5
H25B C22 H25C 109.5
C6 N1 C3 113.1(3)
C6 N1 Cu 105.8(2)
C3 N1 Cu 113.1(2)
C6 N1 H1 108.2
C3 N1 H1 108.2
Cu N1 H1 108.2
C7 N2 C4 109.3(3)
C7 N2 Cu 110.3(2)
C4 N2 Cu 115.4(2)
C7 N2 H2 107.1
C4 N2 H2 107.1
Cu N2 H2 107.1
C8 N3 C5 111.6(3)
C8 N3 Cu 107.5(2)
C5 N3 Cu 117.0(2)
C8 N3 H3 106.7
C5 N3 H3 106.7
Cu N3 H3 106.7
C12 N4 C9 110.1(3)
C12 N4 Cu 116.1(2)
C9 N4 Cu 111.5(2)
C12 N4 H4 106.1
C9 N4 H4 106.1
Cu N4 H4 106.1
C10 N5 C13 114.4(3)
C10 N5 Cu 106.0(2)
C13 N5 Cu 113.2(2)
C10 N5 H5 107.7
C13 N5 H5 107.7
Cu N5 H5 107.7
C11 N6 C14 113.0(3)
C11 N6 Cu 108.4(2)
C14 N6 Cu 117.3(2)
C11 N6 H6 105.8
C14 N6 H6 105.8
Cu N6 H6 105.8
Cu N1' H1' 106.4
Cu N2' H2' 109.4
Cu N3' H3' 106.3
Cu N4' H4' 105.0
Cu N5' H5' 107.1
Cu N6' H6' 102.9
C16 N7 C15 125.8(3)
C16 N7 H7 119(3)
C15 N7 H7 115(3)
C20 O3 H 112(3)
O4 Cl1 O5 109.52(17)
O4 Cl1 O7 109.0(2)
O5 Cl1 O7 110.4(2)
O4 Cl1 O6 109.30(18)
O5 Cl1 O6 110.59(17)
O7 Cl1 O6 107.96(19)
O10 Cl2 O8 110.0(2)
O10 Cl2 O11 110.2(2)
O8 Cl2 O11 109.7(3)
O10 Cl2 O9 110.1(2)
O8 Cl2 O9 108.1(2)
O11 Cl2 O9 108.7(2)
N6' Cu N6 23.0(4)
N6' Cu N3 80.1(3)
N6 Cu N3 83.75(12)
N6' Cu N2 136.3(4)
N6 Cu N2 159.09(14)
N3 Cu N2 88.50(12)
N6' Cu N4 98.6(4)
N6 Cu N4 88.11(12)
N3 Cu N4 161.41(13)
N2 Cu N4 104.46(13)
N6' Cu N2' 111.6(5)
N6 Cu N2' 132.2(4)
N3 Cu N2' 66.1(4)
N2 Cu N2' 28.7(4)
N4 Cu N2' 130.2(4)
N6' Cu N1' 159.4(5)
N6 Cu N1' 136.5(3)
N3 Cu N1' 99.5(3)
N2 Cu N1' 63.9(3)
N4 Cu N1' 75.3(3)
N2' Cu N1' 86.5(5)
N6' Cu N3' 84.9(5)
N6 Cu N3' 78.6(3)
N3 Cu N3' 24.9(3)
N2 Cu N3' 101.9(3)
N4 Cu N3' 136.7(4)
N2' Cu N3' 86.2(5)
N1' Cu N3' 86.5(5)
N6' Cu N4' 88.0(5)
N6 Cu N4' 71.4(3)
N3 Cu N4' 138.5(4)
N2 Cu N4' 125.1(4)
N4 Cu N4' 23.5(3)
N2' Cu N4' 152.9(5)
N1' Cu N4' 78.8(4)
N3' Cu N4' 115.1(5)
N6' Cu N1 134.7(4)
N6 Cu N1 112.89(13)
N3 Cu N1 87.65(12)
N2 Cu N1 86.06(12)
N4 Cu N1 80.16(11)
N2' Cu N1 102.4(4)
N1' Cu N1 25.6(3)
N3' Cu N1 68.0(3)
N4' Cu N1 73.0(3)
N6' Cu N5' 86.1(5)
N6 Cu N5' 99.7(3)
N3 Cu N5' 134.3(3)
N2 Cu N5' 72.3(3)
N4 Cu N5' 63.6(3)
N2' Cu N5' 79.5(4)
N1' Cu N5' 107.7(5)
N3' Cu N5' 159.0(5)
N4' Cu N5' 83.5(4)
N1 Cu N5' 130.0(3)
N6' Cu N5 67.3(4)
N6 Cu N5 86.02(12)
N3 Cu N5 112.75(12)
N2 Cu N5 79.12(11)
N4 Cu N5 83.19(12)
N2' Cu N5 73.9(3)
N1' Cu N5 129.9(3)
N3' Cu N5 135.6(4)
N4' Cu N5 98.4(3)
N1 Cu N5 154.16(12)
N5' Cu N5 24.6(3)

loop_
_geom_bond_atom_site_label_1
_geom_bond_atom_site_label_2
_geom_bond_distance
C1 C2 1.540(4)
C1 H1A 0.9600
C1 H1B 0.9600
C1 H1C 0.9600
C2 C3 1.524(5)
C2 C4 1.525(4)
C2 C5 1.529(4)
C3 N1 1.485(4)
C3 H3A 0.9700
C3 H3B 0.9700
C4 N2 1.506(4)
C4 H4A 0.9700
C4 H4B 0.9700
C5 N3 1.501(4)
C5 H5A 0.9700
C5 H5B 0.9700
C6 N1 1.434(4)
C6 C9 1.497(4)
C6 H6A 0.9700
C6 H6B 0.9700
C7 N2 1.484(4)
C7 C10 1.493(4)
C7 H7A 0.9700
C7 H7B 0.9700
C8 N3 1.454(4)
C8 C11 1.497(4)
C8 H8A 0.9700
C8 H8B 0.9700
C9 N4 1.491(4)
C9 H9A 0.9700
C9 H9B 0.9700
C10 N5 1.448(4)
C10 H10A 0.9700
C10 H10B 0.9700
C11 N6 1.460(4)
C11 H11A 0.9700
C11 H11B 0.9700
C12 N4 1.479(4)
C12 C15 1.540(4)
C12 H12A 0.9700
C12 H12B 0.9700
C13 N5 1.474(4)
C13 C15 1.547(4)
C13 H13A 0.9700
C13 H13B 0.9700
C14 N6 1.474(4)
C14 C15 1.545(4)
C14 H14A 0.9700
C14 H14B 0.9700
C15 N7 1.471(3)
C16 O1 1.244(4)
C16 N7 1.325(4)
C16 C17 1.511(4)
C17 C18 1.531(4)
C17 H20A 0.9700
C17 H20B 0.9700
C18 C19 1.530(4)
C18 H21A 0.9700
C18 H21B 0.9700
C19 C20 1.498(4)
C19 H22A 0.9700
C19 H22B 0.9700
C20 O2 1.216(4)
C20 O3 1.316(4)
C21 N8 1.116(8)
C21 C22 1.441(8)
C22 H25A 0.9600
C22 H25B 0.9600
C22 H25C 0.9600
N1 Cu 2.283(3)
N1 H1 0.9100
N2 Cu 2.096(3)
N2 H2 0.9100
N3 Cu 2.088(3)
N3 H3 0.9100
N4 Cu 2.109(3)
N4 H4 0.9100
N5 Cu 2.337(3)
N5 H5 0.9100
N6 Cu 2.065(3)
N6 H6 0.9100
N1' Cu 2.167(12)
N1' H1' 0.9100
N2' Cu 2.116(12)
N2' H2' 0.9100
N3' Cu 2.184(11)
N3' H3' 0.9100
N4' Cu 2.188(12)
N4' H4' 0.9100
N5' Cu 2.309(12)
N5' H5' 0.9100
N6' Cu 1.972(13)
N6' H6' 0.9100
N7 H7 0.72(4)
O3 H 0.79(4)
O4 Cl1 1.422(3)
O5 Cl1 1.424(3)
O6 Cl1 1.437(3)
O7 Cl1 1.432(3)
O8 Cl2 1.419(4)
O9 Cl2 1.445(3)
O10 Cl2 1.405(3)
O11 Cl2 1.420(3)

loop_
_geom_hbond_atom_site_label_D
_geom_hbond_atom_site_label_H
_geom_hbond_atom_site_label_A
_geom_hbond_distance_DH
_geom_hbond_distance_HA
_geom_hbond_distance_DA
_geom_hbond_angle_DHA
_geom_hbond_site_symmetry_A
N1 H1 O8 0.91 2.59 3.377(5) 145.8 3_545
N2 H2 O6 0.91 2.14 3.030(4) 166.8 1_545
N3 H3 O9 0.91 2.17 3.028(4) 156.8 .
N4 H4 O7 0.91 2.27 3.153(5) 162.8 1_545
N5 H5 O4 0.91 2.31 3.196(4) 163.9 .
N6 H6 O11 0.91 2.01 2.869(5) 156.1 3_545
N1' H1' O6 0.91 2.41 3.282(13) 160.2 1_545
N2' H2' O9 0.91 2.22 3.121(14) 168.1 .
N4' H4' O11 0.91 2.43 3.293(14) 159.4 3_545
N4' H4' O11 0.91 2.43 3.293(14) 159.4 3_545
N4' H4' O9 0.91 2.55 3.328(14) 143.3 3_545
N5' H5' O7 0.91 2.29 3.191(13) 172.3 1_545
N6' H6' O4 0.91 2.10 2.944(14) 153.5 .
O3 H O1 0.79(4) 1.79(4) 2.569(3) 165(4) 4_645
N7 H7 O2 0.72(4) 2.34(4) 2.865(3) 132(3) 4_645
N7 H7 O5 0.72(4) 2.56(4) 3.111(4) 136(3) 3_545

loop_
_geom_torsion_atom_site_label_1
_geom_torsion_atom_site_label_2
_geom_torsion_atom_site_label_3
_geom_torsion_atom_site_label_4
_geom_torsion
C4 C2 C3 N1 -74.7(4)
C5 C2 C3 N1 52.1(4)
C1 C2 C3 N1 167.9(3)
C3 C2 C4 N2 49.6(5)
C5 C2 C4 N2 -76.3(4)
C1 C2 C4 N2 167.3(3)
C3 C2 C5 N3 -82.1(3)
C4 C2 C5 N3 45.2(4)
C1 C2 C5 N3 161.7(3)
N1 C6 C9 N4 49.9(4)
N2 C7 C10 N5 55.1(4)
N3 C8 C11 N6 50.0(4)
N4 C12 C15 N7 161.7(2)
N4 C12 C15 C14 -81.1(3)
N4 C12 C15 C13 45.4(3)
N6 C14 C15 N7 157.0(3)
N6 C14 C15 C12 41.9(3)
N6 C14 C15 C13 -84.7(3)
N5 C13 C15 N7 162.3(2)
N5 C13 C15 C12 -82.5(3)
N5 C13 C15 C14 43.0(3)
O1 C16 C17 C18 58.7(4)
N7 C16 C17 C18 -119.5(3)
C16 C17 C18 C19 63.7(3)
C17 C18 C19 C20 -154.8(3)
C18 C19 C20 O2 31.2(4)
C18 C19 C20 O3 -150.4(3)
C9 C6 N1 C3 -164.1(3)
C9 C6 N1 Cu -39.7(3)
C2 C3 N1 C6 138.5(3)
C2 C3 N1 Cu 18.2(4)
C10 C7 N2 C4 -172.9(3)
C10 C7 N2 Cu -44.9(3)
C2 C4 N2 C7 150.1(3)
C2 C4 N2 Cu 25.1(5)
C11 C8 N3 C5 -168.4(3)
C11 C8 N3 Cu -38.8(3)
C2 C5 N3 C8 149.8(3)
C2 C5 N3 Cu 25.5(4)
C15 C12 N4 C9 163.6(2)
C15 C12 N4 Cu 35.7(3)
C6 C9 N4 C12 -162.6(3)
C6 C9 N4 Cu -32.1(3)
C7 C10 N5 C13 -161.0(3)
C7 C10 N5 Cu -35.6(3)
C15 C13 N5 C10 149.9(3)
C15 C13 N5 Cu 28.4(3)
C8 C11 N6 C14 -165.8(3)
C8 C11 N6 Cu -34.1(3)
C15 C14 N6 C11 158.0(3)
C15 C14 N6 Cu 30.8(3)
O1 C16 N7 C15 -3.4(5)
C17 C16 N7 C15 174.8(2)
C12 C15 N7 C16 173.5(3)
C14 C15 N7 C16 55.0(4)
C13 C15 N7 C16 -66.5(3)
C11 N6 Cu N6' -69.5(9)
C14 N6 Cu N6' 60.0(9)
C11 N6 Cu N3 9.8(2)
C14 N6 Cu N3 139.2(3)
C11 N6 Cu N2 -59.1(4)
C14 N6 Cu N2 70.4(4)
C11 N6 Cu N4 173.1(2)
C14 N6 Cu N4 -57.5(3)
C11 N6 Cu N2' -39.7(5)
C14 N6 Cu N2' 89.8(5)
C11 N6 Cu N1' 107.0(5)
C14 N6 Cu N1' -123.6(5)
C11 N6 Cu N3' 34.5(4)
C14 N6 Cu N3' 163.9(4)
C11 N6 Cu N4' 156.1(4)
C14 N6 Cu N4' -74.4(4)
C11 N6 Cu N1 94.6(2)
C14 N6 Cu N1 -136.0(2)
C11 N6 Cu N5' -124.2(4)
C14 N6 Cu N5' 5.3(4)
C11 N6 Cu N5 -103.6(2)
C14 N6 Cu N5 25.8(2)
C8 N3 Cu N6' 39.0(5)
C5 N3 Cu N6' 165.4(5)
C8 N3 Cu N6 16.1(2)
C5 N3 Cu N6 142.5(3)
C8 N3 Cu N2 176.7(2)
C5 N3 Cu N2 -56.9(3)
C8 N3 Cu N4 -48.4(5)
C5 N3 Cu N4 78.0(4)
C8 N3 Cu N2' 158.1(5)
C5 N3 Cu N2' -75.5(4)
C8 N3 Cu N1' -120.1(4)
C5 N3 Cu N1' 6.3(4)
C8 N3 Cu N3' -60.3(8)
C5 N3 Cu N3' 66.1(8)
C8 N3 Cu N4' -36.4(5)
C5 N3 Cu N4' 90.0(5)
C8 N3 Cu N1 -97.2(2)
C5 N3 Cu N1 29.2(2)
C8 N3 Cu N5' 113.5(5)
C5 N3 Cu N5' -120.1(5)
C8 N3 Cu N5 99.1(2)
C5 N3 Cu N5 -134.5(2)
C7 N2 Cu N6' -21.1(6)
C4 N2 Cu N6' 103.4(6)
C7 N2 Cu N6 -27.0(5)
C4 N2 Cu N6 97.6(4)
C7 N2 Cu N3 -95.0(2)
C4 N2 Cu N3 29.5(3)
C7 N2 Cu N4 98.5(2)
C4 N2 Cu N4 -137.0(3)
C7 N2 Cu N2' -57.8(7)
C4 N2 Cu N2' 66.8(7)
C7 N2 Cu N1' 163.7(4)
C4 N2 Cu N1' -71.8(4)
C7 N2 Cu N3' -116.2(4)
C4 N2 Cu N3' 8.4(5)
C7 N2 Cu N4' 111.2(4)
C4 N2 Cu N4' -124.3(5)
C7 N2 Cu N1 177.2(2)
C4 N2 Cu N1 -58.2(3)
C7 N2 Cu N5' 42.9(4)
C4 N2 Cu N5' 167.4(4)
C7 N2 Cu N5 18.5(2)
C4 N2 Cu N5 143.0(3)
C12 N4 Cu N6' 1.4(5)
C9 N4 Cu N6' -125.9(5)
C12 N4 Cu N6 21.8(2)
C9 N4 Cu N6 -105.4(2)
C12 N4 Cu N3 85.7(4)
C9 N4 Cu N3 -41.5(5)
C12 N4 Cu N2 -141.2(2)
C9 N4 Cu N2 91.5(2)
C12 N4 Cu N2' -126.6(5)
C9 N4 Cu N2' 106.2(5)
C12 N4 Cu N1' 161.2(4)
C9 N4 Cu N1' 34.0(4)
C12 N4 Cu N3' 93.0(5)
C9 N4 Cu N3' -34.2(5)
C12 N4 Cu N4' 65.5(8)
C9 N4 Cu N4' -61.7(8)
C12 N4 Cu N1 135.5(3)
C9 N4 Cu N1 8.2(2)
C12 N4 Cu N5' -79.9(4)
C9 N4 Cu N5' 152.9(4)
C12 N4 Cu N5 -64.4(2)
C9 N4 Cu N5 168.4(2)
C6 N1 Cu N6' 109.3(5)
C3 N1 Cu N6' -126.3(5)
C6 N1 Cu N6 100.6(2)
C3 N1 Cu N6 -135.0(2)
C6 N1 Cu N3 -177.2(2)
C3 N1 Cu N3 -52.8(3)
C6 N1 Cu N2 -88.5(2)
C3 N1 Cu N2 35.9(3)
C6 N1 Cu N4 16.9(2)
C3 N1 Cu N4 141.3(3)
C6 N1 Cu N2' -112.3(4)
C3 N1 Cu N2' 12.1(4)
C6 N1 Cu N1' -59.5(7)
C3 N1 Cu N1' 64.9(7)
C6 N1 Cu N3' 167.0(4)
C3 N1 Cu N3' -68.6(4)
C6 N1 Cu N4' 40.0(4)
C3 N1 Cu N4' 164.4(5)
C6 N1 Cu N5' -25.7(5)
C3 N1 Cu N5' 98.7(4)
C6 N1 Cu N5 -33.7(4)
C3 N1 Cu N5 90.7(3)
C10 N5 Cu N6' 160.9(5)
C13 N5 Cu N6' -73.0(4)
C10 N5 Cu N6 174.6(2)
C13 N5 Cu N6 -59.2(2)
C10 N5 Cu N3 93.1(2)
C13 N5 Cu N3 -140.7(2)
C10 N5 Cu N2 9.4(2)
C13 N5 Cu N2 135.5(2)
C10 N5 Cu N4 -96.8(2)
C13 N5 Cu N4 29.3(2)
C10 N5 Cu N2' 38.5(4)
C13 N5 Cu N2' 164.6(5)
C10 N5 Cu N1' -32.5(5)
C13 N5 Cu N1' 93.6(4)
C10 N5 Cu N3' 105.3(5)
C13 N5 Cu N3' -128.5(5)
C10 N5 Cu N4' -114.9(4)
C13 N5 Cu N4' 11.3(4)
C10 N5 Cu N1 -46.7(4)
C13 N5 Cu N1 79.4(3)
C10 N5 Cu N5' -61.6(7)
C13 N5 Cu N5' 64.6(7)
